data_7230166
loop_
_publ_author_name
'Chu, Xiaodan'
'Zhang, Shaowei'
'Wang, Zhuo'
'Li, Tongyu'
'Zhu, Bolin'

_publ_section_title
;
 Aromatic alkyne insertion into six-membered cyclometalated pyridine
 complexes of iridium: different insertion modes and structurally novel
 products
;
_journal_issue 13
_journal_name_full 'RSC Advances'
_journal_page_first 7164
_journal_paper_doi 10.1039/C7RA13547E
_journal_volume 8
_journal_year 2018
_chemical_formula_moiety 'C37 H35 Ir N O, C32 H12 B F24'
_chemical_formula_sum 'C69 H47 B F24 Ir N O'
_chemical_formula_weight 1565.08
_space_group_crystal_system triclinic
_space_group_IT_number 2
_space_group_name_Hall '-P 1'
_space_group_name_H-M_alt 'P -1'
_symmetry_space_group_name_Hall '-P 1'
_symmetry_space_group_name_H-M 'P -1'
_atom_sites_solution_hydrogens mixed
_atom_sites_solution_primary dual
_audit_creation_date 2017-11-13
_audit_creation_method
;
Olex2 1.2-beta
(compiled 2017.08.10 svn.r3458 for OlexSys, GUI svn.r5381)
;
_audit_update_record
;
2018-01-26 deposited with the CCDC.
2018-02-07 downloaded from the CCDC.
;
_cell_angle_alpha 107.147(2)
_cell_angle_beta 105.890(2)
_cell_angle_gamma 109.408(2)
_cell_formula_units_Z 2
_cell_length_a 14.5879(15)
_cell_length_b 15.7035(16)
_cell_length_c 17.2298(17)
_cell_measurement_reflns_used 7268
_cell_measurement_temperature 296(2)
_cell_measurement_theta_max 23.79
_cell_measurement_theta_min 2.43
_cell_volume 3240.5(6)
_computing_molecular_graphics 'Olex2 (Dolomanov et al., 2009)'
_computing_publication_material 'Olex2 (Dolomanov et al., 2009)'
_computing_structure_refinement 'ShelXL (Sheldrick, 2015)'
_computing_structure_solution 'ShelXT (Sheldrick, 2015)'
_diffrn_ambient_temperature 296.15
_diffrn_measured_fraction_theta_full 0.994
_diffrn_measured_fraction_theta_max 0.988
_diffrn_measurement_device_type 'CCD area detector'
_diffrn_measurement_method 'phi and omega scans'
_diffrn_radiation_monochromator graphite
_diffrn_radiation_type MoK\a
_diffrn_radiation_wavelength 0.71073
_diffrn_reflns_av_R_equivalents 0.0175
_diffrn_reflns_av_unetI/netI 0.0393
_diffrn_reflns_Laue_measured_fraction_full 0.994
_diffrn_reflns_Laue_measured_fraction_max 0.988
_diffrn_reflns_limit_h_max 18
_diffrn_reflns_limit_h_min -18
_diffrn_reflns_limit_k_max 14
_diffrn_reflns_limit_k_min -19
_diffrn_reflns_limit_l_max 21
_diffrn_reflns_limit_l_min -20
_diffrn_reflns_number 19099
_diffrn_reflns_point_group_measured_fraction_full 0.994
_diffrn_reflns_point_group_measured_fraction_max 0.988
_diffrn_reflns_theta_full 25.242
_diffrn_reflns_theta_max 26.499
_diffrn_reflns_theta_min 1.548
_exptl_absorpt_coefficient_mu 2.174
_exptl_absorpt_correction_T_max 0.7457
_exptl_absorpt_correction_T_min 0.6461
_exptl_absorpt_correction_type multi-scan
_exptl_absorpt_process_details
'SADABS-2012/1 (Bruker,2012) was used for absorption correction. wR2(int) was 0.0523 before and 0.0258 after correction. The Ratio of minimum to maximum transmission is 0.8664. The \l/2 correction factor is 0.0015.'
_exptl_crystal_colour yellow
_exptl_crystal_colour_primary yellow
_exptl_crystal_density_diffrn 1.604
_exptl_crystal_description block
_exptl_crystal_F_000 1548
_exptl_crystal_size_max 0.22
_exptl_crystal_size_mid 0.21
_exptl_crystal_size_min 0.2
_refine_diff_density_max 0.755
_refine_diff_density_min -0.599
_refine_diff_density_rms 0.076
_refine_ls_extinction_method none
_refine_ls_goodness_of_fit_ref 1.048
_refine_ls_hydrogen_treatment constr
_refine_ls_matrix_type full
_refine_ls_number_parameters 884
_refine_ls_number_reflns 13261
_refine_ls_number_restraints 12
_refine_ls_restrained_S_all 1.053
_refine_ls_R_factor_all 0.0473
_refine_ls_R_factor_gt 0.0372
_refine_ls_shift/su_max 0.001
_refine_ls_shift/su_mean 0.000
_refine_ls_structure_factor_coef Fsqd
_refine_ls_weighting_details 'w=1/[\s^2^(Fo^2^)+(0.0526P)^2^+0.2852P] where P=(Fo^2^+2Fc^2^)/3'
_refine_ls_weighting_scheme calc
_refine_ls_wR_factor_gt 0.0899
_refine_ls_wR_factor_ref 0.0935
_reflns_Friedel_coverage 0.000
_reflns_number_gt 11263
_reflns_number_total 13261
_reflns_threshold_expression 'I > 2\s(I)'
_cod_data_source_file c7ra13547e2.cif
_cod_data_source_block 170413c
_cod_database_code 7230166
_shelx_shelxl_version_number 2014/7
_shelx_space_group_comment
;
The symmetry employed for this shelxl refinement is uniquely defined
by the following loop, which should always be used as a source of
symmetry information in preference to the above space-group names.
They are only intended as comments.
;
_shelx_estimated_absorpt_t_max 0.670
_shelx_estimated_absorpt_t_min 0.646
_olex2_refinement_description
;
1. Fixed Uiso
 At 1.2 times of:
  All C(H) groups
 At 1.5 times of:
  All C(H,H,H) groups
2. Restrained distances
 F22-F23 = F22-F24 = F23-F24 = F22'-F23' = F22'-F24' = F23'-F24'
 2.12 with sigma of 0.01
 C69-F22 = C69-F23 = C69-F24 = C69-F22' = C69-F23' = C69-F24'
 1.36 with sigma of 0.01
3. Uiso/Uaniso restraints and constraints
Uanis(F24) = Uanis(F24')
Uanis(F23) = Uanis(F23')
Uanis(F22) = Uanis(F22')
4. Others
 Sof(F22')=Sof(F23')=Sof(F24')=1-FVAR(1)
 Sof(F22)=Sof(F23)=Sof(F24)=FVAR(1)
5.a Riding coordinates:
 C6(H6A,H6B,H6C), C7(H7A,H7B,H7C), C8(H8A,H8B,H8C), C9(H9A,H9B,H9C), C10(H10A,
 H10B,H10C)
5.b Ternary CH refined with riding coordinates:
 C16(H16)
5.c Aromatic/amide H refined with riding coordinates:
 C11(H11), C12(H12), C13(H13), C14(H14), C18(H18), C19(H19), C20(H20),
 C21(H21), C25(H25), C26(H26), C27(H27), C28(H28), C29(H29), C30(H30), C33(H33),
  C34(H34), C35(H35), C36(H36), C37(H37), C39(H39), C42(H42), C44(H44),
 C47(H47), C49(H49), C51(H51), C55(H55), C57(H57), C59(H59), C63(H63), C65(H65),
  C67(H67)
;
_olex2_submission_special_instructions 'No special instructions were received'

loop_
_space_group_symop_operation_xyz
'x, y, z'
'-x, -y, -z'

loop_
_atom_site_label
_atom_site_type_symbol
_atom_site_fract_x
_atom_site_fract_y
_atom_site_fract_z
_atom_site_U_iso_or_equiv
_atom_site_adp_type
_atom_site_occupancy
_atom_site_site_symmetry_order
_atom_site_calc_flag
_atom_site_refinement_flags_posn
_atom_site_refinement_flags_occupancy
_atom_site_disorder_assembly
_atom_site_disorder_group
Ir1 Ir 0.36203(2) 0.21055(2) 0.22841(2) 0.04321(6) Uani 1 1 d . . . .
N1 N 0.3554(3) 0.2751(3) 0.1385(2) 0.0547(8) Uani 1 1 d . . . .
O1 O 0.4006(3) -0.0058(2) 0.1633(2) 0.0688(8) Uani 1 1 d . . . .
B1 B 0.0002(3) 0.2691(3) 0.7337(3) 0.0388(8) Uani 1 1 d . . . .
F1 F 0.0179(3) -0.1121(2) 0.7575(2) 0.0874(9) Uani 1 1 d . . . .
F2 F 0.1567(2) 0.0123(3) 0.7844(3) 0.1218(14) Uani 1 1 d . . . .
F3 F 0.0694(3) 0.0274(3) 0.8632(2) 0.1020(11) Uani 1 1 d . . . .
F4 F -0.1905(4) -0.1756(3) 0.4539(2) 0.1417(17) Uani 1 1 d . . . .
F5 F -0.2850(3) -0.1037(3) 0.4569(2) 0.1343(16) Uani 1 1 d . . . .
F6 F -0.1604(4) -0.0524(3) 0.4233(2) 0.157(2) Uani 1 1 d . . . .
F7 F 0.3497(3) 0.2203(3) 0.7934(5) 0.207(3) Uani 1 1 d . . . .
F8 F 0.4013(4) 0.3039(4) 0.7295(3) 0.1514(18) Uani 1 1 d . . . .
F9 F 0.4814(3) 0.3617(3) 0.8622(3) 0.1401(17) Uani 1 1 d . . . .
F10 F 0.4202(3) 0.6588(2) 0.9223(4) 0.172(2) Uani 1 1 d . . . .
F11 F 0.2661(3) 0.6450(2) 0.8934(3) 0.1318(15) Uani 1 1 d . . . .
F12 F 0.3422(4) 0.6327(3) 1.0044(2) 0.1293(14) Uani 1 1 d . . . .
F13 F 0.0467(2) 0.2809(3) 0.43870(19) 0.0863(9) Uani 1 1 d . . . .
F14 F -0.0751(4) 0.3125(4) 0.3744(2) 0.1380(18) Uani 1 1 d . . . .
F15 F -0.1118(4) 0.1759(3) 0.3832(2) 0.1463(19) Uani 1 1 d . . . .
F16 F -0.1866(4) 0.5106(3) 0.5664(2) 0.1291(15) Uani 1 1 d . . . .
F17 F -0.0699(3) 0.5777(2) 0.6974(2) 0.1101(12) Uani 1 1 d . . . .
F18 F -0.2208(3) 0.4662(3) 0.6623(3) 0.1324(15) Uani 1 1 d . . . .
F19 F -0.3873(3) 0.1666(4) 0.7048(2) 0.149(2) Uani 1 1 d . . . .
F20 F -0.3879(2) 0.2105(3) 0.8309(2) 0.1165(13) Uani 1 1 d . . . .
F21 F -0.3488(3) 0.3140(4) 0.7787(4) 0.173(3) Uani 1 1 d . . . .
C1 C 0.2146(3) 0.0635(3) 0.1899(3) 0.0532(10) Uani 1 1 d . . . .
C2 C 0.1824(3) 0.1347(3) 0.1777(3) 0.0548(10) Uani 1 1 d . . . .
C3 C 0.2307(3) 0.2209(3) 0.2612(3) 0.0570(10) Uani 1 1 d . . . .
C4 C 0.2939(3) 0.2005(3) 0.3257(3) 0.0533(10) Uani 1 1 d . . . .
C5 C 0.2858(3) 0.1038(3) 0.2827(3) 0.0531(10) Uani 1 1 d . . . .
C6 C 0.1701(4) -0.0427(3) 0.1232(3) 0.0726(13) Uani 1 1 d . . . .
H6A H 0.1067 -0.0833 0.1264 0.109 Uiso 1 1 d R . . .
H6B H 0.2220 -0.0671 0.1362 0.109 Uiso 1 1 d R . . .
H6C H 0.1530 -0.0455 0.0643 0.109 Uiso 1 1 d R . . .
C7 C 0.1067(4) 0.1247(4) 0.0923(4) 0.0781(14) Uani 1 1 d . . . .
H7A H 0.1127 0.0829 0.0425 0.117 Uiso 1 1 d R . . .
H7B H 0.1244 0.1895 0.0929 0.117 Uiso 1 1 d R . . .
H7C H 0.0349 0.0955 0.0872 0.117 Uiso 1 1 d R . . .
C8 C 0.2049(4) 0.3076(4) 0.2791(4) 0.0813(15) Uani 1 1 d . . . .
H8A H 0.1369 0.2882 0.2825 0.122 Uiso 1 1 d R . . .
H8B H 0.2025 0.3286 0.2319 0.122 Uiso 1 1 d R . . .
H8C H 0.2590 0.3617 0.3346 0.122 Uiso 1 1 d R . . .
C9 C 0.3463(4) 0.2647(4) 0.4248(3) 0.0819(15) Uani 1 1 d . . . .
H9A H 0.3867 0.2375 0.4545 0.123 Uiso 1 1 d R . . .
H9B H 0.2924 0.2662 0.4462 0.123 Uiso 1 1 d R . . .
H9C H 0.3931 0.3312 0.4368 0.123 Uiso 1 1 d R . . .
C10 C 0.3247(4) 0.0452(4) 0.3245(3) 0.0673(12) Uani 1 1 d . . . .
H10A H 0.3846 0.0899 0.3808 0.101 Uiso 1 1 d R . . .
H10B H 0.3462 0.0057 0.2861 0.101 Uiso 1 1 d R . . .
H10C H 0.2687 0.0021 0.3339 0.101 Uiso 1 1 d R . . .
C11 C 0.3070(4) 0.2477(4) 0.0506(3) 0.0686(13) Uani 1 1 d . . . .
H11 H 0.2804 0.1820 0.0100 0.082 Uiso 1 1 calc R . . .
C12 C 0.2975(4) 0.3186(6) 0.0217(4) 0.0851(17) Uani 1 1 d . . . .
H12 H 0.2655 0.3010 -0.0390 0.102 Uiso 1 1 calc R . . .
C13 C 0.3344(4) 0.4140(6) 0.0813(5) 0.097(2) Uani 1 1 d . . . .
H13 H 0.3257 0.4609 0.0613 0.117 Uiso 1 1 calc R . . .
C14 C 0.3854(4) 0.4417(4) 0.1721(4) 0.0794(15) Uani 1 1 d . . . .
H14 H 0.4106 0.5067 0.2137 0.095 Uiso 1 1 calc R . . .
C15 C 0.3972(3) 0.3702(3) 0.1986(3) 0.0564(10) Uani 1 1 d . . . .
C16 C 0.4500(3) 0.3684(3) 0.2858(3) 0.0522(9) Uani 1 1 d . . . .
H16 H 0.4339 0.4030 0.3337 0.063 Uiso 1 1 calc R . . .
C17 C 0.5675(3) 0.4016(3) 0.3105(3) 0.0560(10) Uani 1 1 d . . . .
C18 C 0.6397(4) 0.4999(4) 0.3361(3) 0.0750(14) Uani 1 1 d . . . .
H18 H 0.6162 0.5488 0.3427 0.090 Uiso 1 1 calc R . . .
C19 C 0.7438(4) 0.5252(4) 0.3516(3) 0.0834(16) Uani 1 1 d . . . .
H19 H 0.7911 0.5911 0.3692 0.100 Uiso 1 1 calc R . . .
C20 C 0.7786(4) 0.4543(5) 0.3414(3) 0.0810(16) Uani 1 1 d . . . .
H20 H 0.8495 0.4718 0.3507 0.097 Uiso 1 1 calc R . . .
C21 C 0.7100(3) 0.3560(4) 0.3174(3) 0.0666(12) Uani 1 1 d . . . .
H21 H 0.7349 0.3081 0.3118 0.080 Uiso 1 1 calc R . . .
C22 C 0.6032(3) 0.3299(3) 0.3017(2) 0.0548(10) Uani 1 1 d . . . .
C23 C 0.5271(3) 0.2239(3) 0.2757(3) 0.0496(9) Uani 1 1 d . . . .
C24 C 0.5611(3) 0.1892(3) 0.3467(3) 0.0563(10) Uani 1 1 d . . . .
C25 C 0.5825(4) 0.2478(4) 0.4340(3) 0.0698(13) Uani 1 1 d . . . .
H25 H 0.5725 0.3049 0.4463 0.084 Uiso 1 1 calc R . . .
C26 C 0.6184(4) 0.2224(5) 0.5028(4) 0.0917(18) Uani 1 1 d . . . .
H26 H 0.6316 0.2620 0.5605 0.110 Uiso 1 1 calc R . . .
C27 C 0.6346(5) 0.1391(6) 0.4858(5) 0.106(2) Uani 1 1 d . . . .
H27 H 0.6556 0.1202 0.5314 0.127 Uiso 1 1 calc R . . .
C28 C 0.6200(5) 0.0847(6) 0.4032(5) 0.105(2) Uani 1 1 d . . . .
H28 H 0.6357 0.0307 0.3929 0.126 Uiso 1 1 calc R . . .
C29 C 0.5817(4) 0.1076(4) 0.3322(3) 0.0772(14) Uani 1 1 d . . . .
H29 H 0.5701 0.0677 0.2751 0.093 Uiso 1 1 calc R . . .
C30 C 0.4699(3) 0.1629(3) 0.1815(3) 0.0490(9) Uani 1 1 d . . . .
H30 H 0.4637 0.1983 0.1471 0.059 Uiso 1 1 calc R . . .
C31 C 0.4187(3) 0.0528(3) 0.1295(3) 0.0519(9) Uani 1 1 d . . . .
C32 C 0.3848(3) 0.0144(3) 0.0310(3) 0.0540(10) Uani 1 1 d . . . .
C33 C 0.4190(4) 0.0703(4) -0.0133(3) 0.0616(11) Uani 1 1 d . . . .
H33 H 0.4667 0.1376 0.0191 0.074 Uiso 1 1 calc R . . .
C34 C 0.3828(4) 0.0269(5) -0.1061(3) 0.0793(15) Uani 1 1 d . . . .
H34 H 0.4066 0.0649 -0.1353 0.095 Uiso 1 1 calc R . . .
C35 C 0.3120(5) -0.0720(5) -0.1533(3) 0.0857(17) Uani 1 1 d . . . .
H35 H 0.2867 -0.1007 -0.2151 0.103 Uiso 1 1 calc R . . .
C36 C 0.2779(5) -0.1293(4) -0.1115(4) 0.0909(17) Uani 1 1 d . . . .
H36 H 0.2303 -0.1966 -0.1445 0.109 Uiso 1 1 calc R . . .
C37 C 0.3144(4) -0.0869(4) -0.0200(3) 0.0786(14) Uani 1 1 d . . . .
H37 H 0.2918 -0.1264 0.0084 0.094 Uiso 1 1 calc R . . .
C38 C -0.0318(3) 0.1499(3) 0.6915(2) 0.0396(8) Uani 1 1 d . . . .
C39 C 0.0120(3) 0.1115(3) 0.7474(2) 0.0418(8) Uani 1 1 d . . . .
H39 H 0.0534 0.1537 0.8076 0.050 Uiso 1 1 calc R . . .
C40 C -0.0033(3) 0.0144(3) 0.7176(3) 0.0466(8) Uani 1 1 d . . . .
C41 C 0.0591(4) -0.0152(4) 0.7797(3) 0.0659(12) Uani 1 1 d . . . .
C42 C -0.0678(3) -0.0528(3) 0.6287(3) 0.0524(9) Uani 1 1 d . . . .
H42 H -0.0779 -0.1185 0.6077 0.063 Uiso 1 1 calc R . . .
C43 C -0.1160(3) -0.0181(3) 0.5734(3) 0.0497(9) Uani 1 1 d . . . .
C44 C -0.0996(3) 0.0805(3) 0.6040(2) 0.0436(8) Uani 1 1 d . . . .
H44 H -0.1350 0.1006 0.5649 0.052 Uiso 1 1 calc R . . .
C45 C -0.1867(4) -0.0869(4) 0.4769(3) 0.0676(12) Uani 1 1 d . . . .
C46 C 0.1310(3) 0.3355(3) 0.7830(2) 0.0395(8) Uani 1 1 d . . . .
C47 C 0.2031(3) 0.2965(3) 0.7732(2) 0.0443(8) Uani 1 1 d . . . .
H47 H 0.1764 0.2287 0.7384 0.053 Uiso 1 1 calc R . . .
C48 C 0.3129(3) 0.3555(3) 0.8136(3) 0.0513(9) Uani 1 1 d . . . .
C49 C 0.3547(3) 0.4570(3) 0.8630(3) 0.0545(10) Uani 1 1 d . . . .
H49 H 0.4281 0.4969 0.8907 0.065 Uiso 1 1 calc R . . .
C50 C 0.2857(3) 0.4982(3) 0.8706(2) 0.0484(9) Uani 1 1 d . . . .
C51 C 0.1770(3) 0.4385(3) 0.8324(2) 0.0454(8) Uani 1 1 d . . . .
H51 H 0.1326 0.4681 0.8400 0.054 Uiso 1 1 calc R . . .
C52 C 0.3843(4) 0.3093(4) 0.8034(4) 0.0789(15) Uani 1 1 d . . . .
C53 C 0.3298(4) 0.6079(4) 0.9212(3) 0.0698(13) Uani 1 1 d . . . .
C54 C -0.0387(3) 0.3085(3) 0.6586(2) 0.0405(8) Uani 1 1 d . . . .
C55 C -0.0773(3) 0.3792(3) 0.6722(2) 0.0470(9) Uani 1 1 d . . . .
H55 H -0.0835 0.4034 0.7257 0.056 Uiso 1 1 calc R . . .
C56 C -0.1066(3) 0.4151(3) 0.6104(3) 0.0508(9) Uani 1 1 d . . . .
C57 C -0.0979(3) 0.3820(3) 0.5301(3) 0.0539(10) Uani 1 1 d . . . .
H57 H -0.1184 0.4052 0.4878 0.065 Uiso 1 1 calc R . . .
C58 C -0.0577(3) 0.3134(3) 0.5149(2) 0.0467(9) Uani 1 1 d . . . .
C59 C -0.0270(3) 0.2795(3) 0.5780(2) 0.0440(8) Uani 1 1 d . . . .
H59 H 0.0027 0.2356 0.5668 0.053 Uiso 1 1 calc R . . .
C60 C -0.0489(4) 0.2724(4) 0.4290(3) 0.0665(12) Uani 1 1 d . . . .
C61 C -0.1463(5) 0.4907(4) 0.6324(3) 0.0709(13) Uani 1 1 d . . . .
C62 C -0.0556(3) 0.2848(3) 0.8037(2) 0.0412(8) Uani 1 1 d . . . .
C63 C -0.0041(3) 0.3208(3) 0.8954(2) 0.0461(8) Uani 1 1 d . . . .
H63 H 0.0689 0.3408 0.9209 0.055 Uiso 1 1 calc R . . .
C64 C -0.0579(3) 0.3278(3) 0.9506(3) 0.0532(10) Uani 1 1 d . . . .
C65 C -0.1653(4) 0.3007(3) 0.9166(3) 0.0596(11) Uani 1 1 d . . . .
H65 H -0.2008 0.3067 0.9538 0.071 Uiso 1 1 calc R . . .
C66 C -0.2190(3) 0.2643(3) 0.8254(3) 0.0527(10) Uani 1 1 d . . . .
C67 C -0.1657(3) 0.2553(3) 0.7709(2) 0.0462(9) Uani 1 1 d . . . .
H67 H -0.2045 0.2286 0.7096 0.055 Uiso 1 1 calc R . . .
C68 C -0.3352(4) 0.2386(5) 0.7852(4) 0.0739(14) Uani 1 1 d . . . .
C69 C 0.0014(4) 0.3658(4) 1.0483(3) 0.0778(15) Uani 1 1 d D . . .
F22 F -0.0041(8) 0.4452(6) 1.0974(6) 0.122(3) Uani 0.527(4) 1 d D P A 1
F23 F 0.1006(6) 0.3791(9) 1.0765(5) 0.128(3) Uani 0.527(4) 1 d D P A 1
F24 F -0.0441(7) 0.2971(6) 1.0782(4) 0.126(2) Uani 0.527(4) 1 d D P A 1
F22' F -0.0504(8) 0.3862(9) 1.0971(7) 0.122(3) Uani 0.473(4) 1 d D P A 2
F23' F 0.0434(9) 0.3106(8) 1.0715(6) 0.128(3) Uani 0.473(4) 1 d D P A 2
F24' F 0.0909(8) 0.4554(6) 1.0811(4) 0.126(2) Uani 0.473(4) 1 d D P A 2

loop_
_atom_site_aniso_label
_atom_site_aniso_U_11
_atom_site_aniso_U_22
_atom_site_aniso_U_33
_atom_site_aniso_U_23
_atom_site_aniso_U_13
_atom_site_aniso_U_12
Ir1 0.04123(9) 0.04204(9) 0.04169(9) 0.01509(6) 0.01293(6) 0.01933(7)
N1 0.0492(18) 0.066(2) 0.056(2) 0.0301(18) 0.0207(16) 0.0308(17)
O1 0.081(2) 0.0646(19) 0.075(2) 0.0345(17) 0.0342(17) 0.0415(18)
B1 0.039(2) 0.042(2) 0.038(2) 0.0149(17) 0.0159(17) 0.0232(18)
F1 0.115(2) 0.0663(17) 0.101(2) 0.0496(17) 0.0403(18) 0.0549(17)
F2 0.0656(19) 0.155(3) 0.193(4) 0.120(3) 0.046(2) 0.068(2)
F3 0.150(3) 0.098(2) 0.0634(18) 0.0392(17) 0.0215(19) 0.075(2)
F4 0.202(4) 0.080(2) 0.075(2) -0.0128(18) 0.000(2) 0.075(3)
F5 0.081(2) 0.154(4) 0.079(2) -0.010(2) -0.0077(18) 0.040(2)
F6 0.202(4) 0.119(3) 0.0456(17) 0.0135(19) 0.038(2) -0.016(3)
F7 0.111(3) 0.114(3) 0.496(10) 0.171(5) 0.164(5) 0.094(3)
F8 0.140(4) 0.207(5) 0.157(4) 0.060(4) 0.086(3) 0.128(4)
F9 0.062(2) 0.137(3) 0.178(4) 0.031(3) 0.007(2) 0.062(2)
F10 0.127(3) 0.0504(19) 0.285(6) 0.005(3) 0.135(4) 0.001(2)
F11 0.126(3) 0.0544(18) 0.155(4) 0.021(2) 0.002(3) 0.040(2)
F12 0.172(4) 0.103(3) 0.066(2) -0.0055(19) 0.028(2) 0.062(3)
F13 0.093(2) 0.120(3) 0.0731(18) 0.0402(17) 0.0479(16) 0.068(2)
F14 0.195(4) 0.264(5) 0.095(2) 0.126(3) 0.098(3) 0.184(4)
F15 0.147(3) 0.124(3) 0.069(2) -0.018(2) 0.058(2) -0.007(3)
F16 0.206(4) 0.143(3) 0.096(2) 0.061(2) 0.046(3) 0.146(3)
F17 0.132(3) 0.068(2) 0.111(3) 0.0138(19) 0.027(2) 0.063(2)
F18 0.160(3) 0.127(3) 0.227(5) 0.106(3) 0.138(4) 0.119(3)
F19 0.0598(19) 0.228(5) 0.090(3) -0.001(3) 0.0126(18) 0.062(3)
F20 0.0675(19) 0.167(4) 0.123(3) 0.063(3) 0.058(2) 0.045(2)
F21 0.079(2) 0.168(4) 0.324(8) 0.153(5) 0.066(4) 0.085(3)
C1 0.041(2) 0.042(2) 0.067(3) 0.0159(19) 0.0205(19) 0.0166(18)
C2 0.040(2) 0.047(2) 0.069(3) 0.021(2) 0.0194(19) 0.0170(18)
C3 0.050(2) 0.047(2) 0.074(3) 0.021(2) 0.030(2) 0.0232(19)
C4 0.051(2) 0.052(2) 0.055(2) 0.0181(19) 0.0278(19) 0.0200(19)
C5 0.050(2) 0.055(2) 0.062(2) 0.029(2) 0.029(2) 0.0228(19)
C6 0.064(3) 0.046(2) 0.087(3) 0.012(2) 0.029(3) 0.018(2)
C7 0.050(2) 0.081(3) 0.089(4) 0.037(3) 0.011(2) 0.026(2)
C8 0.080(3) 0.061(3) 0.119(4) 0.033(3) 0.054(3) 0.043(3)
C9 0.088(4) 0.084(4) 0.058(3) 0.017(3) 0.039(3) 0.025(3)
C10 0.067(3) 0.076(3) 0.082(3) 0.051(3) 0.038(3) 0.037(3)
C11 0.059(3) 0.099(4) 0.053(3) 0.036(3) 0.020(2) 0.041(3)
C12 0.062(3) 0.131(5) 0.082(4) 0.073(4) 0.025(3) 0.045(4)
C13 0.068(3) 0.120(5) 0.131(6) 0.097(5) 0.032(4) 0.041(4)
C14 0.060(3) 0.071(3) 0.110(4) 0.055(3) 0.026(3) 0.025(3)
C15 0.049(2) 0.056(3) 0.070(3) 0.033(2) 0.022(2) 0.026(2)
C16 0.051(2) 0.042(2) 0.055(2) 0.0156(18) 0.0197(19) 0.0172(18)
C17 0.051(2) 0.057(3) 0.044(2) 0.0210(19) 0.0108(18) 0.014(2)
C18 0.070(3) 0.064(3) 0.068(3) 0.034(3) 0.010(2) 0.014(3)
C19 0.051(3) 0.083(4) 0.078(3) 0.042(3) 0.003(2) 0.001(3)
C20 0.042(2) 0.103(4) 0.069(3) 0.045(3) 0.006(2) 0.007(3)
C21 0.047(2) 0.084(3) 0.058(3) 0.035(2) 0.013(2) 0.020(2)
C22 0.043(2) 0.065(3) 0.037(2) 0.0212(19) 0.0060(16) 0.011(2)
C23 0.0396(19) 0.061(2) 0.046(2) 0.0230(19) 0.0142(17) 0.0232(19)
C24 0.041(2) 0.070(3) 0.053(2) 0.030(2) 0.0111(18) 0.022(2)
C25 0.064(3) 0.079(3) 0.052(3) 0.028(2) 0.014(2) 0.024(3)
C26 0.080(4) 0.107(5) 0.057(3) 0.038(3) 0.009(3) 0.020(3)
C27 0.096(4) 0.126(6) 0.083(4) 0.068(4) 0.007(3) 0.039(4)
C28 0.106(5) 0.131(6) 0.101(5) 0.069(5) 0.025(4) 0.076(4)
C29 0.074(3) 0.105(4) 0.071(3) 0.046(3) 0.026(3) 0.056(3)
C30 0.049(2) 0.058(2) 0.048(2) 0.0226(19) 0.0206(18) 0.0322(19)
C31 0.047(2) 0.060(2) 0.054(2) 0.022(2) 0.0197(18) 0.032(2)
C32 0.049(2) 0.055(2) 0.054(2) 0.013(2) 0.0153(19) 0.032(2)
C33 0.065(3) 0.065(3) 0.052(2) 0.016(2) 0.020(2) 0.038(2)
C34 0.087(4) 0.111(5) 0.054(3) 0.033(3) 0.028(3) 0.064(4)
C35 0.081(4) 0.104(5) 0.052(3) 0.005(3) 0.009(3) 0.057(4)
C36 0.092(4) 0.071(3) 0.075(4) 0.002(3) 0.020(3) 0.034(3)
C37 0.085(3) 0.068(3) 0.072(3) 0.014(3) 0.030(3) 0.038(3)
C38 0.0380(18) 0.0435(19) 0.0455(19) 0.0190(16) 0.0226(16) 0.0229(16)
C39 0.0429(19) 0.047(2) 0.0429(19) 0.0210(16) 0.0218(16) 0.0240(17)
C40 0.045(2) 0.048(2) 0.053(2) 0.0244(18) 0.0219(17) 0.0246(18)
C41 0.068(3) 0.061(3) 0.078(3) 0.036(3) 0.024(2) 0.037(2)
C42 0.061(2) 0.047(2) 0.062(2) 0.022(2) 0.034(2) 0.033(2)
C43 0.052(2) 0.048(2) 0.049(2) 0.0153(18) 0.0232(18) 0.0234(19)
C44 0.0414(19) 0.052(2) 0.0430(19) 0.0224(17) 0.0185(16) 0.0244(17)
C45 0.079(3) 0.057(3) 0.048(2) 0.010(2) 0.018(2) 0.026(2)
C46 0.0439(19) 0.045(2) 0.0365(17) 0.0201(15) 0.0169(15) 0.0252(17)
C47 0.0420(19) 0.050(2) 0.048(2) 0.0222(17) 0.0204(16) 0.0259(17)
C48 0.045(2) 0.061(3) 0.059(2) 0.028(2) 0.0236(19) 0.031(2)
C49 0.040(2) 0.064(3) 0.048(2) 0.020(2) 0.0152(17) 0.0166(19)
C50 0.050(2) 0.048(2) 0.043(2) 0.0169(17) 0.0182(17) 0.0195(18)
C51 0.047(2) 0.052(2) 0.045(2) 0.0216(18) 0.0217(17) 0.0285(18)
C52 0.052(3) 0.085(4) 0.105(4) 0.037(3) 0.032(3) 0.040(3)
C53 0.061(3) 0.056(3) 0.067(3) 0.009(2) 0.017(2) 0.020(2)
C54 0.0363(17) 0.0440(19) 0.0376(18) 0.0132(15) 0.0126(15) 0.0197(16)
C55 0.052(2) 0.049(2) 0.043(2) 0.0186(17) 0.0174(17) 0.0285(18)
C56 0.052(2) 0.049(2) 0.056(2) 0.0228(19) 0.0177(19) 0.0297(19)
C57 0.054(2) 0.065(3) 0.049(2) 0.032(2) 0.0155(18) 0.032(2)
C58 0.045(2) 0.054(2) 0.0396(19) 0.0184(17) 0.0149(16) 0.0233(18)
C59 0.0411(19) 0.046(2) 0.049(2) 0.0189(17) 0.0186(16) 0.0244(17)
C60 0.068(3) 0.090(4) 0.053(3) 0.036(3) 0.028(2) 0.040(3)
C61 0.093(4) 0.067(3) 0.075(3) 0.034(3) 0.032(3) 0.058(3)
C62 0.0465(19) 0.0380(18) 0.0433(19) 0.0156(16) 0.0194(16) 0.0244(16)
C63 0.049(2) 0.054(2) 0.044(2) 0.0219(18) 0.0170(17) 0.0326(19)
C64 0.063(2) 0.064(3) 0.045(2) 0.0232(19) 0.0268(19) 0.039(2)
C65 0.071(3) 0.079(3) 0.059(3) 0.034(2) 0.043(2) 0.049(3)
C66 0.052(2) 0.062(3) 0.059(2) 0.027(2) 0.0286(19) 0.034(2)
C67 0.045(2) 0.052(2) 0.043(2) 0.0152(17) 0.0184(17) 0.0271(18)
C68 0.060(3) 0.100(4) 0.075(3) 0.034(3) 0.036(3) 0.047(3)
C69 0.087(4) 0.118(5) 0.054(3) 0.040(3) 0.037(3) 0.064(4)
F22 0.139(8) 0.149(9) 0.056(2) 0.009(5) 0.033(4) 0.076(7)
F23 0.120(7) 0.218(11) 0.066(3) 0.069(6) 0.029(4) 0.099(7)
F24 0.142(5) 0.129(5) 0.051(3) 0.043(3) 0.011(3) 0.018(4)
F22' 0.139(8) 0.149(9) 0.056(2) 0.009(5) 0.033(4) 0.076(7)
F23' 0.120(7) 0.218(11) 0.066(3) 0.069(6) 0.029(4) 0.099(7)
F24' 0.142(5) 0.129(5) 0.051(3) 0.043(3) 0.011(3) 0.018(4)

loop_
_atom_type_symbol
_atom_type_description
_atom_type_scat_dispersion_real
_atom_type_scat_dispersion_imag
_atom_type_scat_source
C C 0.0033 0.0016 'International Tables Vol C Tables 4.2.6.8 and 6.1.1.4'
H H 0.0000 0.0000 'International Tables Vol C Tables 4.2.6.8 and 6.1.1.4'
N N 0.0061 0.0033 'International Tables Vol C Tables 4.2.6.8 and 6.1.1.4'
O O 0.0106 0.0060 'International Tables Vol C Tables 4.2.6.8 and 6.1.1.4'
B B 0.0013 0.0007 'International Tables Vol C Tables 4.2.6.8 and 6.1.1.4'
Ir Ir -1.4442 7.9887 'International Tables Vol C Tables 4.2.6.8 and 6.1.1.4'
F F 0.0171 0.0103 'International Tables Vol C Tables 4.2.6.8 and 6.1.1.4'

loop_
_geom_angle_atom_site_label_1
_geom_angle_atom_site_label_2
_geom_angle_atom_site_label_3
_geom_angle
N1 Ir1 C1 117.53(14)
N1 Ir1 C2 92.12(14)
N1 Ir1 C3 99.71(15)
N1 Ir1 C4 136.03(15)
N1 Ir1 C5 152.63(15)
N1 Ir1 C16 64.44(15)
N1 Ir1 C23 104.83(13)
N1 Ir1 C30 85.80(14)
C2 Ir1 C1 35.41(14)
C2 Ir1 C5 60.96(15)
C3 Ir1 C1 61.60(15)
C3 Ir1 C2 37.70(15)
C3 Ir1 C4 38.09(16)
C3 Ir1 C5 62.72(16)
C3 Ir1 C23 147.95(16)
C3 Ir1 C30 166.73(15)
C4 Ir1 C1 61.47(15)
C4 Ir1 C2 62.16(16)
C4 Ir1 C5 37.24(15)
C4 Ir1 C23 111.76(15)
C4 Ir1 C30 138.16(16)
C5 Ir1 C1 36.61(15)
C16 Ir1 C1 153.18(16)
C16 Ir1 C2 121.55(15)
C16 Ir1 C3 91.58(16)
C16 Ir1 C4 97.71(16)
C16 Ir1 C5 132.24(15)
C16 Ir1 C23 80.95(15)
C16 Ir1 C30 101.69(16)
C23 Ir1 C1 121.15(15)
C23 Ir1 C2 156.55(16)
C23 Ir1 C5 99.85(15)
C30 Ir1 C1 105.14(15)
C30 Ir1 C2 130.71(15)
C30 Ir1 C5 107.42(15)
C30 Ir1 C23 37.80(14)
C11 N1 Ir1 139.2(3)
C11 N1 C15 121.7(4)
C15 N1 Ir1 97.2(3)
C38 B1 C46 110.3(3)
C38 B1 C54 113.5(3)
C54 B1 C46 104.6(3)
C62 B1 C38 105.5(3)
C62 B1 C46 112.2(3)
C62 B1 C54 110.9(3)
C2 C1 Ir1 69.7(2)
C2 C1 C5 108.1(4)
C2 C1 C6 126.3(4)
C5 C1 Ir1 69.8(2)
C5 C1 C6 124.9(4)
C6 C1 Ir1 133.6(3)
C1 C2 Ir1 74.9(2)
C1 C2 C3 109.4(4)
C1 C2 C7 126.9(4)
C3 C2 Ir1 68.2(2)
C3 C2 C7 123.7(4)
C7 C2 Ir1 124.3(3)
C2 C3 Ir1 74.1(2)
C2 C3 C8 125.8(4)
C4 C3 Ir1 71.2(2)
C4 C3 C2 106.7(4)
C4 C3 C8 126.8(4)
C8 C3 Ir1 127.3(3)
C3 C4 Ir1 70.7(2)
C3 C4 C5 108.9(4)
C3 C4 C9 124.6(4)
C5 C4 Ir1 74.7(2)
C5 C4 C9 126.0(4)
C9 C4 Ir1 127.5(3)
C1 C5 Ir1 73.6(2)
C1 C5 C10 124.1(4)
C4 C5 Ir1 68.0(2)
C4 C5 C1 107.0(4)
C4 C5 C10 128.1(4)
C10 C5 Ir1 131.7(3)
C1 C6 H6A 109.4
C1 C6 H6B 109.6
C1 C6 H6C 109.5
H6A C6 H6B 109.5
H6A C6 H6C 109.5
H6B C6 H6C 109.5
C2 C7 H7A 109.6
C2 C7 H7B 109.3
C2 C7 H7C 109.6
H7A C7 H7B 109.5
H7A C7 H7C 109.5
H7B C7 H7C 109.5
C3 C8 H8A 109.5
C3 C8 H8B 109.7
C3 C8 H8C 109.2
H8A C8 H8B 109.5
H8A C8 H8C 109.5
H8B C8 H8C 109.5
C4 C9 H9A 109.6
C4 C9 H9B 109.3
C4 C9 H9C 109.5
H9A C9 H9B 109.5
H9A C9 H9C 109.5
H9B C9 H9C 109.5
C5 C10 H10A 109.4
C5 C10 H10B 109.5
C5 C10 H10C 109.5
H10A C10 H10B 109.5
H10A C10 H10C 109.5
H10B C10 H10C 109.5
N1 C11 H11 120.5
N1 C11 C12 118.9(5)
C12 C11 H11 120.5
C11 C12 H12 119.8
C13 C12 C11 120.4(5)
C13 C12 H12 119.8
C12 C13 H13 119.9
C12 C13 C14 120.1(5)
C14 C13 H13 119.9
C13 C14 H14 121.0
C15 C14 C13 118.0(6)
C15 C14 H14 121.0
N1 C15 C14 120.6(4)
N1 C15 C16 103.8(3)
C14 C15 C16 135.6(5)
Ir1 C16 H16 113.7
C15 C16 Ir1 90.8(2)
C15 C16 H16 113.7
C15 C16 C17 110.9(3)
C17 C16 Ir1 112.1(3)
C17 C16 H16 113.7
C18 C17 C16 123.0(4)
C22 C17 C16 117.8(4)
C22 C17 C18 119.1(4)
C17 C18 H18 119.5
C19 C18 C17 121.0(5)
C19 C18 H18 119.5
C18 C19 H19 120.0
C20 C19 C18 119.9(5)
C20 C19 H19 120.0
C19 C20 H20 119.5
C19 C20 C21 120.9(5)
C21 C20 H20 119.5
C20 C21 H21 120.4
C20 C21 C22 119.2(5)
C22 C21 H21 120.4
C17 C22 C21 119.8(4)
C17 C22 C23 119.9(4)
C21 C22 C23 120.3(4)
C22 C23 Ir1 107.4(3)
C22 C23 C24 111.8(3)
C24 C23 Ir1 118.7(3)
C30 C23 Ir1 69.5(2)
C30 C23 C22 115.0(3)
C30 C23 C24 126.5(4)
C25 C24 C23 118.4(4)
C29 C24 C23 123.9(4)
C29 C24 C25 117.4(4)
C24 C25 H25 119.4
C26 C25 C24 121.2(5)
C26 C25 H25 119.4
C25 C26 H26 120.0
C27 C26 C25 120.0(6)
C27 C26 H26 120.0
C26 C27 H27 120.1
C28 C27 C26 119.8(5)
C28 C27 H27 120.1
C27 C28 H28 119.4
C27 C28 C29 121.2(6)
C29 C28 H28 119.4
C24 C29 C28 120.2(5)
C24 C29 H29 119.9
C28 C29 H29 119.9
Ir1 C30 H30 85.7
C23 C30 Ir1 72.7(2)
C23 C30 H30 114.5
C23 C30 C31 130.9(4)
C31 C30 Ir1 111.1(3)
C31 C30 H30 114.5
O1 C31 C30 123.2(4)
O1 C31 C32 119.8(4)
C30 C31 C32 116.9(4)
C33 C32 C31 125.4(4)
C33 C32 C37 117.7(4)
C37 C32 C31 116.9(4)
C32 C33 H33 119.5
C32 C33 C34 120.9(5)
C34 C33 H33 119.5
C33 C34 H34 120.4
C35 C34 C33 119.2(5)
C35 C34 H34 120.4
C34 C35 H35 119.4
C36 C35 C34 121.3(5)
C36 C35 H35 119.4
C35 C36 H36 120.2
C35 C36 C37 119.6(5)
C37 C36 H36 120.2
C32 C37 H37 119.3
C36 C37 C32 121.3(5)
C36 C37 H37 119.3
C39 C38 B1 118.2(3)
C44 C38 B1 126.6(3)
C44 C38 C39 115.1(3)
C38 C39 H39 118.4
C40 C39 C38 123.1(3)
C40 C39 H39 118.4
C39 C40 C41 118.7(4)
C39 C40 C42 120.7(3)
C42 C40 C41 120.3(4)
F1 C41 F3 105.7(4)
F1 C41 C40 114.5(4)
F2 C41 F1 106.3(4)
F2 C41 F3 105.9(4)
F2 C41 C40 111.1(4)
F3 C41 C40 112.7(4)
C40 C42 H42 121.4
C43 C42 C40 117.3(4)
C43 C42 H42 121.4
C42 C43 C44 121.7(4)
C42 C43 C45 119.8(4)
C44 C43 C45 118.5(4)
C38 C44 H44 119.0
C43 C44 C38 122.0(3)
C43 C44 H44 119.0
F4 C45 C43 113.3(4)
F5 C45 F4 104.3(5)
F5 C45 C43 112.5(4)
F6 C45 F4 107.8(5)
F6 C45 F5 104.9(5)
F6 C45 C43 113.4(4)
C47 C46 B1 124.0(3)
C51 C46 B1 120.5(3)
C51 C46 C47 115.3(3)
C46 C47 H47 118.8
C48 C47 C46 122.4(4)
C48 C47 H47 118.8
C47 C48 C52 119.7(4)
C49 C48 C47 120.0(4)
C49 C48 C52 120.3(4)
C48 C49 H49 120.6
C50 C49 C48 118.9(4)
C50 C49 H49 120.6
C49 C50 C53 119.3(4)
C51 C50 C49 120.5(4)
C51 C50 C53 120.2(4)
C46 C51 H51 118.6
C50 C51 C46 122.8(3)
C50 C51 H51 118.6
F7 C52 F8 103.0(6)
F7 C52 F9 110.9(5)
F7 C52 C48 115.5(4)
F8 C52 C48 111.6(5)
F9 C52 F8 99.2(5)
F9 C52 C48 114.8(5)
F10 C53 F11 106.9(5)
F10 C53 F12 107.2(5)
F10 C53 C50 114.2(4)
F11 C53 F12 101.6(5)
F11 C53 C50 114.1(4)
F12 C53 C50 111.9(5)
C55 C54 B1 123.1(3)
C55 C54 C59 114.6(3)
C59 C54 B1 122.0(3)
C54 C55 H55 118.4
C56 C55 C54 123.3(4)
C56 C55 H55 118.4
C55 C56 C57 120.5(4)
C55 C56 C61 118.5(4)
C57 C56 C61 121.0(4)
C56 C57 H57 121.0
C58 C57 C56 117.9(3)
C58 C57 H57 121.0
C57 C58 C60 120.8(4)
C59 C58 C57 120.9(3)
C59 C58 C60 118.3(4)
C54 C59 H59 118.7
C58 C59 C54 122.7(3)
C58 C59 H59 118.7
F13 C60 F14 106.7(4)
F13 C60 F15 104.0(5)
F13 C60 C58 113.7(4)
F14 C60 F15 105.1(5)
F14 C60 C58 114.2(4)
F15 C60 C58 112.1(4)
F16 C61 F17 105.7(4)
F16 C61 F18 105.6(5)
F16 C61 C56 114.9(4)
F17 C61 C56 112.1(4)
F18 C61 F17 104.1(5)
F18 C61 C56 113.5(4)
C63 C62 B1 125.3(3)
C63 C62 C67 115.1(3)
C67 C62 B1 119.5(3)
C62 C63 H63 118.9
C62 C63 C64 122.1(3)
C64 C63 H63 118.9
C63 C64 C69 119.7(4)
C65 C64 C63 121.3(4)
C65 C64 C69 119.0(4)
C64 C65 H65 121.1
C64 C65 C66 117.9(3)
C66 C65 H65 121.1
C65 C66 C68 120.0(4)
C67 C66 C65 120.6(4)
C67 C66 C68 119.3(4)
C62 C67 H67 118.5
C66 C67 C62 123.0(4)
C66 C67 H67 118.5
F19 C68 F20 105.3(5)
F19 C68 C66 113.5(4)
F20 C68 C66 114.2(4)
F21 C68 F19 105.8(5)
F21 C68 F20 105.5(5)
F21 C68 C66 111.7(5)
F22 C69 C64 114.7(6)
F22 C69 F24 101.4(5)
F23 C69 C64 116.8(5)
F23 C69 F22 109.9(6)
F23 C69 F24 101.5(5)
F24 C69 C64 110.5(5)
F22' C69 C64 115.8(6)
F22' C69 F24' 103.7(6)
F23' C69 C64 114.3(6)
F23' C69 F22' 109.2(6)
F23' C69 F24' 101.6(6)
F24' C69 C64 110.7(5)

loop_
_geom_bond_atom_site_label_1
_geom_bond_atom_site_label_2
_geom_bond_distance
Ir1 N1 2.084(3)
Ir1 C1 2.327(4)
Ir1 C2 2.260(4)
Ir1 C3 2.182(4)
Ir1 C4 2.188(4)
Ir1 C5 2.276(4)
Ir1 C16 2.125(4)
Ir1 C23 2.235(4)
Ir1 C30 2.193(4)
N1 C11 1.343(5)
N1 C15 1.347(6)
O1 C31 1.223(5)
B1 C38 1.637(5)
B1 C46 1.648(5)
B1 C54 1.638(5)
B1 C62 1.636(5)
F1 C41 1.321(5)
F2 C41 1.316(5)
F3 C41 1.337(6)
F4 C45 1.308(6)
F5 C45 1.292(6)
F6 C45 1.281(6)
F7 C52 1.258(6)
F8 C52 1.345(7)
F9 C52 1.288(6)
F10 C53 1.287(6)
F11 C53 1.309(6)
F12 C53 1.313(6)
F13 C60 1.313(5)
F14 C60 1.317(6)
F15 C60 1.318(6)
F16 C61 1.305(5)
F17 C61 1.328(6)
F18 C61 1.318(6)
F19 C68 1.306(6)
F20 C68 1.310(6)
F21 C68 1.294(7)
C1 C2 1.396(6)
C1 C5 1.446(6)
C1 C6 1.505(6)
C2 C3 1.437(6)
C2 C7 1.505(6)
C3 C4 1.426(6)
C3 C8 1.498(6)
C4 C5 1.428(6)
C4 C9 1.508(6)
C5 C10 1.485(6)
C6 H6A 0.9602
C6 H6B 0.9601
C6 H6C 0.9599
C7 H7A 0.9599
C7 H7B 0.9600
C7 H7C 0.9600
C8 H8A 0.9600
C8 H8B 0.9599
C8 H8C 0.9600
C9 H9A 0.9600
C9 H9B 0.9601
C9 H9C 0.9599
C10 H10A 0.9601
C10 H10B 0.9599
C10 H10C 0.9600
C11 H11 0.9300
C11 C12 1.378(7)
C12 H12 0.9300
C12 C13 1.357(9)
C13 H13 0.9300
C13 C14 1.393(8)
C14 H14 0.9300
C14 C15 1.373(6)
C15 C16 1.502(6)
C16 H16 0.9800
C16 C17 1.506(6)
C17 C18 1.396(6)
C17 C22 1.377(6)
C18 H18 0.9300
C18 C19 1.360(7)
C19 H19 0.9300
C19 C20 1.356(8)
C20 H20 0.9300
C20 C21 1.388(7)
C21 H21 0.9300
C21 C22 1.395(6)
C22 C23 1.505(6)
C23 C24 1.509(5)
C23 C30 1.435(5)
C24 C25 1.393(6)
C24 C29 1.381(7)
C25 H25 0.9300
C25 C26 1.384(7)
C26 H26 0.9300
C26 C27 1.367(9)
C27 H27 0.9300
C27 C28 1.340(9)
C28 H28 0.9300
C28 C29 1.398(7)
C29 H29 0.9300
C30 H30 0.9300
C30 C31 1.488(6)
C31 C32 1.493(6)
C32 C33 1.383(6)
C32 C37 1.397(6)
C33 H33 0.9300
C33 C34 1.399(6)
C34 H34 0.9300
C34 C35 1.367(8)
C35 H35 0.9300
C35 C36 1.363(8)
C36 H36 0.9300
C36 C37 1.378(7)
C37 H37 0.9300
C38 C39 1.401(5)
C38 C44 1.391(5)
C39 H39 0.9300
C39 C40 1.374(5)
C40 C41 1.494(6)
C40 C42 1.394(6)
C42 H42 0.9300
C42 C43 1.377(6)
C43 C44 1.391(5)
C43 C45 1.502(6)
C44 H44 0.9300
C46 C47 1.406(5)
C46 C51 1.394(5)
C47 H47 0.9300
C47 C48 1.390(5)
C48 C49 1.381(6)
C48 C52 1.473(6)
C49 H49 0.9300
C49 C50 1.380(6)
C50 C51 1.379(5)
C50 C53 1.487(6)
C51 H51 0.9300
C54 C55 1.392(5)
C54 C59 1.405(5)
C55 H55 0.9300
C55 C56 1.380(5)
C56 C57 1.384(6)
C56 C61 1.483(6)
C57 H57 0.9300
C57 C58 1.382(5)
C58 C59 1.378(5)
C58 C60 1.489(6)
C59 H59 0.9300
C62 C63 1.386(5)
C62 C67 1.402(5)
C63 H63 0.9300
C63 C64 1.392(5)
C64 C65 1.373(6)
C64 C69 1.485(6)
C65 H65 0.9300
C65 C66 1.381(6)
C66 C67 1.379(5)
C66 C68 1.501(6)
C67 H67 0.9300
C69 F22 1.327(7)
C69 F23 1.314(7)
C69 F24 1.382(6)
C69 F22' 1.317(7)
C69 F23' 1.308(7)
C69 F24' 1.382(7)

loop_
_geom_torsion_atom_site_label_1
_geom_torsion_atom_site_label_2
_geom_torsion_atom_site_label_3
_geom_torsion_atom_site_label_4
_geom_torsion
Ir1 N1 C11 C12 158.5(4)
Ir1 N1 C15 C14 -162.9(4)
Ir1 N1 C15 C16 17.3(3)
Ir1 C1 C2 C3 -59.9(3)
Ir1 C1 C2 C7 121.8(5)
Ir1 C1 C5 C4 60.2(3)
Ir1 C1 C5 C10 -129.6(4)
Ir1 C2 C3 C4 -64.2(3)
Ir1 C2 C3 C8 124.8(4)
Ir1 C3 C4 C5 -65.5(3)
Ir1 C3 C4 C9 122.9(4)
Ir1 C4 C5 C1 -63.8(3)
Ir1 C4 C5 C10 126.5(4)
Ir1 C16 C17 C18 169.7(3)
Ir1 C16 C17 C22 -6.2(5)
Ir1 C23 C24 C25 -73.8(4)
Ir1 C23 C24 C29 112.3(4)
Ir1 C23 C30 C31 -103.2(4)
Ir1 C30 C31 O1 -70.1(4)
Ir1 C30 C31 C32 107.2(3)
N1 C11 C12 C13 -1.4(8)
N1 C15 C16 Ir1 -16.9(3)
N1 C15 C16 C17 97.2(4)
O1 C31 C32 C33 -165.8(4)
O1 C31 C32 C37 12.8(6)
B1 C38 C39 C40 -175.2(3)
B1 C38 C44 C43 175.6(3)
B1 C46 C47 C48 177.9(3)
B1 C46 C51 C50 -176.1(3)
B1 C54 C55 C56 177.7(4)
B1 C54 C59 C58 -178.8(3)
B1 C62 C63 C64 -176.9(4)
B1 C62 C67 C66 178.7(4)
C1 C2 C3 Ir1 64.0(3)
C1 C2 C3 C4 -0.1(5)
C1 C2 C3 C8 -171.1(4)
C2 C1 C5 Ir1 -59.4(3)
C2 C1 C5 C4 0.8(4)
C2 C1 C5 C10 171.0(4)
C2 C3 C4 Ir1 66.1(3)
C2 C3 C4 C5 0.6(4)
C2 C3 C4 C9 -171.0(4)
C3 C4 C5 Ir1 62.9(3)
C3 C4 C5 C1 -0.9(4)
C3 C4 C5 C10 -170.6(4)
C5 C1 C2 Ir1 59.4(3)
C5 C1 C2 C3 -0.4(5)
C5 C1 C2 C7 -178.7(4)
C6 C1 C2 Ir1 -129.9(4)
C6 C1 C2 C3 170.3(4)
C6 C1 C2 C7 -8.1(7)
C6 C1 C5 Ir1 129.8(4)
C6 C1 C5 C4 -170.1(4)
C6 C1 C5 C10 0.2(6)
C7 C2 C3 Ir1 -117.6(4)
C7 C2 C3 C4 178.3(4)
C7 C2 C3 C8 7.3(7)
C8 C3 C4 Ir1 -123.0(4)
C8 C3 C4 C5 171.5(4)
C8 C3 C4 C9 -0.1(7)
C9 C4 C5 Ir1 -125.6(4)
C9 C4 C5 C1 170.6(4)
C9 C4 C5 C10 0.9(7)
C11 N1 C15 C14 4.3(6)
C11 N1 C15 C16 -175.5(4)
C11 C12 C13 C14 2.0(9)
C12 C13 C14 C15 0.4(8)
C13 C14 C15 N1 -3.5(7)
C13 C14 C15 C16 176.2(5)
C14 C15 C16 Ir1 163.4(5)
C14 C15 C16 C17 -82.5(6)
C15 N1 C11 C12 -1.8(6)
C15 C16 C17 C18 69.8(5)
C15 C16 C17 C22 -106.0(4)
C16 C17 C18 C19 -175.2(4)
C16 C17 C22 C21 175.2(4)
C16 C17 C22 C23 -5.1(5)
C17 C18 C19 C20 0.6(8)
C17 C22 C23 Ir1 12.8(4)
C17 C22 C23 C24 -119.0(4)
C17 C22 C23 C30 87.8(5)
C18 C17 C22 C21 -0.8(6)
C18 C17 C22 C23 178.9(4)
C18 C19 C20 C21 -1.6(8)
C19 C20 C21 C22 1.4(7)
C20 C21 C22 C17 -0.2(6)
C20 C21 C22 C23 -179.9(4)
C21 C22 C23 Ir1 -167.5(3)
C21 C22 C23 C24 60.7(5)
C21 C22 C23 C30 -92.5(4)
C22 C17 C18 C19 0.6(7)
C22 C23 C24 C25 52.1(5)
C22 C23 C24 C29 -121.8(5)
C22 C23 C30 Ir1 -100.3(3)
C22 C23 C30 C31 156.5(4)
C23 C24 C25 C26 -177.2(4)
C23 C24 C29 C28 175.6(5)
C23 C30 C31 O1 14.9(7)
C23 C30 C31 C32 -167.8(4)
C24 C23 C30 Ir1 111.1(4)
C24 C23 C30 C31 7.9(7)
C24 C25 C26 C27 0.7(8)
C25 C24 C29 C28 1.6(7)
C25 C26 C27 C28 2.9(10)
C26 C27 C28 C29 -4.2(11)
C27 C28 C29 C24 2.0(10)
C29 C24 C25 C26 -2.9(7)
C30 C23 C24 C25 -158.5(4)
C30 C23 C24 C29 27.6(6)
C30 C31 C32 C33 16.7(6)
C30 C31 C32 C37 -164.7(4)
C31 C32 C33 C34 179.6(4)
C31 C32 C37 C36 179.6(5)
C32 C33 C34 C35 0.5(7)
C33 C32 C37 C36 -1.7(7)
C33 C34 C35 C36 -1.3(8)
C34 C35 C36 C37 0.6(9)
C35 C36 C37 C32 0.9(8)
C37 C32 C33 C34 1.0(6)
C38 B1 C46 C47 12.6(5)
C38 B1 C46 C51 -172.8(3)
C38 B1 C54 C55 142.1(3)
C38 B1 C54 C59 -43.5(5)
C38 B1 C62 C63 99.9(4)
C38 B1 C62 C67 -76.3(4)
C38 C39 C40 C41 171.5(4)
C38 C39 C40 C42 -2.3(6)
C39 C38 C44 C43 -4.5(5)
C39 C40 C41 F1 160.0(4)
C39 C40 C41 F2 -79.5(5)
C39 C40 C41 F3 39.3(6)
C39 C40 C42 C43 -0.9(6)
C40 C42 C43 C44 1.3(6)
C40 C42 C43 C45 -179.9(4)
C41 C40 C42 C43 -174.6(4)
C42 C40 C41 F1 -26.1(6)
C42 C40 C41 F2 94.4(5)
C42 C40 C41 F3 -146.9(4)
C42 C43 C44 C38 1.6(6)
C42 C43 C45 F4 -3.4(7)
C42 C43 C45 F5 114.6(5)
C42 C43 C45 F6 -126.7(5)
C44 C38 C39 C40 4.9(5)
C44 C43 C45 F4 175.5(4)
C44 C43 C45 F5 -66.5(6)
C44 C43 C45 F6 52.2(6)
C45 C43 C44 C38 -177.3(4)
C46 B1 C38 C39 53.0(4)
C46 B1 C38 C44 -127.1(3)
C46 B1 C54 C55 -97.7(4)
C46 B1 C54 C59 76.7(4)
C46 B1 C62 C63 -20.2(5)
C46 B1 C62 C67 163.6(3)
C46 C47 C48 C49 -2.2(6)
C46 C47 C48 C52 177.7(4)
C47 C46 C51 C50 -1.1(5)
C47 C48 C49 C50 -0.7(6)
C47 C48 C52 F7 -29.6(8)
C47 C48 C52 F8 87.6(6)
C47 C48 C52 F9 -160.5(5)
C48 C49 C50 C51 2.6(6)
C48 C49 C50 C53 -178.0(4)
C49 C48 C52 F7 150.4(6)
C49 C48 C52 F8 -92.4(6)
C49 C48 C52 F9 19.5(8)
C49 C50 C51 C46 -1.7(6)
C49 C50 C53 F10 27.3(7)
C49 C50 C53 F11 150.7(5)
C49 C50 C53 F12 -94.7(5)
C51 C46 C47 C48 3.0(5)
C51 C50 C53 F10 -153.3(5)
C51 C50 C53 F11 -29.9(6)
C51 C50 C53 F12 84.7(5)
C52 C48 C49 C50 179.4(4)
C53 C50 C51 C46 178.9(4)
C54 B1 C38 C39 169.9(3)
C54 B1 C38 C44 -10.2(5)
C54 B1 C46 C47 -109.7(4)
C54 B1 C46 C51 64.9(4)
C54 B1 C62 C63 -136.8(4)
C54 B1 C62 C67 47.0(4)
C54 C55 C56 C57 -0.6(6)
C54 C55 C56 C61 -179.8(4)
C55 C54 C59 C58 -4.0(5)
C55 C56 C57 C58 -0.8(6)
C55 C56 C61 F16 -170.7(5)
C55 C56 C61 F17 68.6(6)
C55 C56 C61 F18 -49.1(6)
C56 C57 C58 C59 -0.3(6)
C56 C57 C58 C60 178.3(4)
C57 C56 C61 F16 10.1(7)
C57 C56 C61 F17 -110.6(5)
C57 C56 C61 F18 131.7(5)
C57 C58 C59 C54 2.9(6)
C57 C58 C60 F13 127.4(5)
C57 C58 C60 F14 4.5(7)
C57 C58 C60 F15 -115.0(5)
C59 C54 C55 C56 2.9(5)
C59 C58 C60 F13 -54.1(6)
C59 C58 C60 F14 -176.9(4)
C59 C58 C60 F15 63.6(6)
C60 C58 C59 C54 -175.7(4)
C61 C56 C57 C58 178.3(4)
C62 B1 C38 C39 -68.4(4)
C62 B1 C38 C44 111.5(4)
C62 B1 C46 C47 129.9(3)
C62 B1 C46 C51 -55.4(4)
C62 B1 C54 C55 23.5(5)
C62 B1 C54 C59 -162.1(3)
C62 C63 C64 C65 -1.1(6)
C62 C63 C64 C69 179.3(4)
C63 C62 C67 C66 2.1(6)
C63 C64 C65 C66 1.2(7)
C63 C64 C69 F22 122.3(6)
C63 C64 C69 F23 -8.5(9)
C63 C64 C69 F24 -123.8(7)
C63 C64 C69 F22' 168.9(7)
C63 C64 C69 F23' -62.9(8)
C63 C64 C69 F24' 51.2(8)
C64 C65 C66 C67 0.3(7)
C64 C65 C66 C68 -176.8(4)
C65 C64 C69 F22 -57.4(8)
C65 C64 C69 F23 171.8(7)
C65 C64 C69 F24 56.5(7)
C65 C64 C69 F22' -10.8(9)
C65 C64 C69 F23' 117.5(7)
C65 C64 C69 F24' -128.5(7)
C65 C66 C67 C62 -2.0(7)
C65 C66 C68 F19 -149.9(5)
C65 C66 C68 F20 -29.1(7)
C65 C66 C68 F21 90.6(6)
C67 C62 C63 C64 -0.6(5)
C67 C66 C68 F19 33.0(7)
C67 C66 C68 F20 153.8(5)
C67 C66 C68 F21 -86.5(6)
C68 C66 C67 C62 175.0(4)
C69 C64 C65 C66 -179.1(4)
